data_4075254
loop_
_publ_author_name
'Xu, Guo-Hai'
'Ma, Jian-Fang'
'Yu, Hai-Xia'
Li,
'Liu, Ying-Ying'
'Yang, Jin'
'Su, Zhong-Min'
'Shi, Chun-Feng'

_publ_section_title
;
 A Series of New Organotin&#x2212;Cyanometalate Compounds Based on
 Triorganotin, Diorganotin, and Organooxotin Clusters
;
_journal_issue 26
_journal_name_full Organometallics
_journal_page_first 5996
_journal_paper_doi 10.1021/om060157l
_journal_volume 25
_journal_year 2006
_chemical_formula_moiety 'C19 H14 Fe N6 O Sn'
_chemical_formula_sum 'C19 H14 Fe N6 O Sn'
_chemical_formula_weight 516.90
_chemical_melting_point ?
_chemical_name_systematic
;
 ?
;
_space_group_IT_number 123
_symmetry_cell_setting tetragonal
_symmetry_space_group_name_Hall '-P 4 2'
_symmetry_space_group_name_H-M 'P 4/m m m'
_atom_sites_solution_hydrogens geom
_atom_sites_solution_primary direct
_atom_sites_solution_secondary difmap
_audit_creation_method SHELXL-97
_cell_angle_alpha 90.000(5)
_cell_angle_beta 90.000(5)
_cell_angle_gamma 90.000(5)
_cell_formula_units_Z 1
_cell_length_a 7.590(5)
_cell_length_b 7.590(5)
_cell_length_c 9.307(5)
_cell_measurement_temperature 293(2)
_cell_measurement_theta_max 28.3
_cell_measurement_theta_min 2.2
_cell_volume 536.2(6)
_computing_cell_refinement 'Bruker SMART'
_computing_data_collection 'Bruker SMART'
_computing_data_reduction 'Bruker SAINT software (Bruker, 1999)'
_computing_molecular_graphics 'SHELXTL-PLUS (Sheldrick, 1990)'
_computing_publication_material SHELXL-97
_computing_structure_refinement 'SHELXL-97 (Sheldrick, 1997)'
_computing_structure_solution 'SHELXS-97(Sheldrick, 1997)'
_diffrn_ambient_temperature 293(2)
_diffrn_measured_fraction_theta_full 0.997
_diffrn_measured_fraction_theta_max 0.975
_diffrn_measurement_device_type 'Bruker SMART APEX CCD'
_diffrn_measurement_method '\w scan'
_diffrn_radiation_monochromator graphite
_diffrn_radiation_source 'fine-focus sealed tube'
_diffrn_radiation_type MoK\a
_diffrn_radiation_wavelength 0.71069
_diffrn_reflns_av_R_equivalents 0.0397
_diffrn_reflns_av_sigmaI/netI 0.0220
_diffrn_reflns_limit_h_max 9
_diffrn_reflns_limit_h_min -8
_diffrn_reflns_limit_k_max 9
_diffrn_reflns_limit_k_min -7
_diffrn_reflns_limit_l_max 12
_diffrn_reflns_limit_l_min -9
_diffrn_reflns_number 3246
_diffrn_reflns_theta_full 25.00
_diffrn_reflns_theta_max 28.32
_diffrn_reflns_theta_min 2.19
_diffrn_standards_decay_% none
_diffrn_standards_interval_count none
_diffrn_standards_interval_time none
_diffrn_standards_number none
_exptl_absorpt_coefficient_mu 1.861
_exptl_absorpt_correction_T_max 0.877
_exptl_absorpt_correction_T_min 0.642
_exptl_absorpt_correction_type empirical
_exptl_absorpt_process_details SADABS
_exptl_crystal_colour Red
_exptl_crystal_density_diffrn 1.601
_exptl_crystal_density_meas ?
_exptl_crystal_density_method 'not measured'
_exptl_crystal_description Block
_exptl_crystal_F_000 254
_exptl_crystal_size_max 0.206
_exptl_crystal_size_mid 0.176
_exptl_crystal_size_min 0.064
_refine_diff_density_max 0.940
_refine_diff_density_min -1.521
_refine_diff_density_rms 0.148
_refine_ls_extinction_method none
_refine_ls_goodness_of_fit_ref 1.146
_refine_ls_hydrogen_treatment mixed
_refine_ls_matrix_type full
_refine_ls_number_parameters 33
_refine_ls_number_reflns 435
_refine_ls_number_restraints 4
_refine_ls_restrained_S_all 1.314
_refine_ls_R_factor_all 0.0460
_refine_ls_R_factor_gt 0.0445
_refine_ls_shift/su_max 0.001
_refine_ls_shift/su_mean 0.000
_refine_ls_structure_factor_coef Fsqd
_refine_ls_weighting_details 'calc w=1/[\s^2^(Fo^2^)+(0.0938P)^2^+0.3366P] where P=(Fo^2^+2Fc^2^)/3'
_refine_ls_weighting_scheme calc
_refine_ls_wR_factor_gt 0.1233
_refine_ls_wR_factor_ref 0.1251
_reflns_number_gt 415
_reflns_number_total 435
_reflns_threshold_expression >2sigma(I)
_cod_data_source_file om060157lsi20060217_115015.cif
_cod_data_source_block compound-3
_cod_depositor_comments
;
The following automatic conversions were performed:

'_chemical_melting_point' value 'not measured' was changed to '?' -
the value is undefined or not given.

'_symmetry_cell_setting' value
'Tetragonal' changed to 'tetragonal' according to
/home/saulius/struct/CIF-dictionaries/cif_core.dic dictionary named
'cif_core.dic' version 2.4.1 from 2010-06-29.

Automatic conversion script
Id: cif_fix_values 1715 2011-07-08 13:25:40Z adriana 

The following automatic conversions were performed:

'_exptl_crystal_density_meas' value 'none' was changed to '?' - the
value is perceived as not measured.

Automatic conversion script
Id: cif_fix_values 3008 2015-01-20 13:52:24Z robertas 
;
_cod_original_sg_symbol_H-M P4/mmm
_cod_database_code 4075254

loop_
_symmetry_equiv_pos_as_xyz
'x, y, z'
'-x, -y, z'
'x, -y, -z'
'-x, y, -z'
'-y, -x, -z'
'y, x, -z'
'y, -x, z'
'-y, x, z'
'-x, -y, -z'
'x, y, -z'
'-x, y, z'
'x, -y, z'
'y, x, z'
'-y, -x, z'
'-y, x, -z'
'y, -x, -z'

loop_
_atom_site_label
_atom_site_type_symbol
_atom_site_fract_x
_atom_site_fract_y
_atom_site_fract_z
_atom_site_U_iso_or_equiv
_atom_site_adp_type
_atom_site_occupancy
_atom_site_symmetry_multiplicity
_atom_site_calc_flag
_atom_site_refinement_flags
C1 C 0.1801(9) 0.1801(9) 0.0000 0.064(4) Uani 1 4 d S
C2 C 0.0000 0.0000 0.205(3) 0.074(6) Uani 0.50 8 d SP
N2' N 0.0000 0.0000 0.205(3) 0.074(6) Uani 0.50 8 d SP
N1 N 0.2854(9) 0.2854(9) 0.0000 0.066(3) Uani 1 4 d S
N2 N 0.0000 0.0000 0.330(3) 0.111(7) Uani 0.50 8 d SP
O1 O 0.0000 0.0000 0.330(3) 0.111(7) Uani 0.50 8 d SP
Fe1 Fe 0.0000 0.0000 0.0434(3) 0.0246(7) Uani 0.50 8 d SP
Sn1 Sn 0.5000 0.5000 0.0000 0.0275(4) Uani 1 16 d S
C3 C 0.5000 0.5000 0.217(3) 0.112(10) Uiso 1 8 d SD
C4 C 0.5000 0.373(3) 0.334(2) 0.043(5) Uiso 0.25 2 d SPD
C5 C 0.330(2) 0.330(2) 0.388(3) 0.098(7) Uiso 0.50 2 d SPD
C6 C 0.343(4) 0.208(4) 0.5000 0.129(11) Uiso 0.50 2 d SPD
C7 C 0.5000 0.115(6) 0.5000 0.124(13) Uiso 0.50 4 d SPD

loop_
_atom_site_aniso_label
_atom_site_aniso_U_11
_atom_site_aniso_U_22
_atom_site_aniso_U_33
_atom_site_aniso_U_23
_atom_site_aniso_U_13
_atom_site_aniso_U_12
C1 0.025(3) 0.025(3) 0.143(11) 0.000 0.000 -0.004(3)
C2 0.026(4) 0.026(4) 0.17(2) 0.000 0.000 0.000
N2' 0.026(4) 0.026(4) 0.17(2) 0.000 0.000 0.000
N1 0.043(3) 0.043(3) 0.112(8) 0.000 0.000 -0.015(4)
N2 0.098(9) 0.098(9) 0.14(2) 0.000 0.000 0.000
O1 0.098(9) 0.098(9) 0.14(2) 0.000 0.000 0.000
Fe1 0.0189(8) 0.0189(8) 0.0361(15) 0.000 0.000 0.000
Sn1 0.0202(4) 0.0202(4) 0.0421(6) 0.000 0.000 0.000

loop_
_atom_type_symbol
_atom_type_description
_atom_type_scat_dispersion_real
_atom_type_scat_dispersion_imag
_atom_type_scat_source
C C 0.0033 0.0016 'International Tables Vol C Tables 4.2.6.8 and 6.1.1.4'
H H 0.0000 0.0000 'International Tables Vol C Tables 4.2.6.8 and 6.1.1.4'
N N 0.0061 0.0033 'International Tables Vol C Tables 4.2.6.8 and 6.1.1.4'
O O 0.0106 0.0060 'International Tables Vol C Tables 4.2.6.8 and 6.1.1.4'
Fe Fe 0.3463 0.8444 'International Tables Vol C Tables 4.2.6.8 and 6.1.1.4'
Sn Sn -0.6537 1.4246 'International Tables Vol C Tables 4.2.6.8 and 6.1.1.4'

loop_
_geom_angle_atom_site_label_1
_geom_angle_atom_site_label_2
_geom_angle_atom_site_label_3
_geom_angle
_geom_angle_site_symmetry_1
_geom_angle_site_symmetry_3
N1 C1 Fe1 168.20(10) . 9
N1 C1 Fe1 168.20(10) . .
Fe1 C1 Fe1 23.6(2) 9 .
N2 C2 Fe1 180.000(2) . .
N2 C2 Fe1 180.000(2) . 9
Fe1 C2 Fe1 0.0 . 9
C1 N1 Sn1 180.0(5) . .
Fe1 Fe1 C2 180.000(1) 9 .
Fe1 Fe1 C1 78.20(10) 9 .
C2 Fe1 C1 101.80(10) . .
Fe1 Fe1 C1 78.20(10) 9 9
C2 Fe1 C1 101.80(10) . 9
C1 Fe1 C1 156.4(2) . 9
Fe1 Fe1 C1 78.20(10) 9 3
C2 Fe1 C1 101.80(10) . 3
C1 Fe1 C1 87.60(4) . 3
C1 Fe1 C1 87.60(4) 9 3
Fe1 Fe1 C1 78.20(10) 9 11
C2 Fe1 C1 101.80(10) . 11
C1 Fe1 C1 87.60(4) . 11
C1 Fe1 C1 87.60(4) 9 11
C1 Fe1 C1 156.4(2) 3 11
Fe1 Fe1 C2 0.0 9 9
C2 Fe1 C2 180.000(1) . 9
C1 Fe1 C2 78.20(10) . 9
C1 Fe1 C2 78.20(10) 9 9
C1 Fe1 C2 78.20(10) 3 9
C1 Fe1 C2 78.20(10) 11 9
Fe1 Fe1 N2' 0.0 9 9
C2 Fe1 N2' 180.000(1) . 9
C1 Fe1 N2' 78.20(10) . 9
C1 Fe1 N2' 78.20(10) 9 9
C1 Fe1 N2' 78.20(10) 3 9
C1 Fe1 N2' 78.20(10) 11 9
C2 Fe1 N2' 0.000(1) 9 9
C3 Sn1 C3 180.000(1) 9_665 .
C3 Sn1 N1 90.000(1) 9_665 9_665
C3 Sn1 N1 90.000(1) . 9_665
C3 Sn1 N1 90.000(1) 9_665 .
C3 Sn1 N1 90.000(1) . .
N1 Sn1 N1 180.0 9_665 .
C3 Sn1 N1 90.000(1) 9_665 3_565
C3 Sn1 N1 90.000(1) . 3_565
N1 Sn1 N1 90.0 9_665 3_565
N1 Sn1 N1 90.0 . 3_565
C3 Sn1 N1 90.000(1) 9_665 11_655
C3 Sn1 N1 90.000(1) . 11_655
N1 Sn1 N1 90.0 9_665 11_655
N1 Sn1 N1 90.0 . 11_655
N1 Sn1 N1 180.0 3_565 11_655
C4 C3 C4 56.0(15) 14_665 2_665
C4 C3 C4 56.0(15) 14_665 .
C4 C3 C4 83(3) 2_665 .
C4 C3 C4 83(3) 14_665 13
C4 C3 C4 56.0(15) 2_665 13
C4 C3 C4 56.0(15) . 13
C4 C3 Sn1 138.4(13) 14_665 .
C4 C3 Sn1 138.4(13) 2_665 .
C4 C3 Sn1 138.4(13) . .
C4 C3 Sn1 138.4(13) 13 .
C4 C4 C4 90.000(3) 14_665 13
C4 C4 C5 61.3(9) 14_665 11_655
C4 C4 C5 143.3(13) 13 11_655
C4 C4 C5 143.3(13) 14_665 .
C4 C4 C5 61.3(9) 13 .
C5 C4 C5 130(2) 11_655 .
C4 C4 C3 62.0(8) 14_665 .
C4 C4 C3 62.0(8) 13 .
C5 C4 C3 114.6(9) 11_655 .
C5 C4 C3 114.6(9) . .
C4 C4 C4 45.000(2) 14_665 2_665
C4 C4 C4 45.000(4) 13 2_665
C5 C4 C4 103.1(10) 11_655 2_665
C5 C4 C4 103.1(10) . 2_665
C3 C4 C4 48.4(13) . 2_665
C6 C5 C6 63(2) 13 .
C6 C5 C4 110.6(16) 13 13
C6 C5 C4 148(3) . 13
C6 C5 C4 148(3) 13 .
C6 C5 C4 110.6(16) . .
C4 C5 C4 57.4(18) 13 .
C7 C6 C5 113(2) . 10_556
C7 C6 C5 113(2) . .
C5 C6 C5 96(3) 10_556 .
C7 C6 C6 166(2) . 13
C5 C6 C6 58.7(12) 10_556 13
C5 C6 C6 58.7(12) . 13
C6 C7 C6 119(4) 11_655 .
C6 C7 C7 121(2) 11_655 9_656
C6 C7 C7 121(2) . 9_656

loop_
_geom_bond_atom_site_label_1
_geom_bond_atom_site_label_2
_geom_bond_distance
_geom_bond_site_symmetry_2
C1 N1 1.131(14) .
C1 Fe1 1.975(9) 9
C1 Fe1 1.975(9) .
C2 N2 1.16(3) .
C2 Fe1 1.50(3) .
C2 Fe1 2.31(3) 9
N1 Sn1 2.303(10) .
Fe1 Fe1 0.808(6) 9
Fe1 C1 1.975(9) 9
Fe1 C1 1.975(9) 3
Fe1 C1 1.975(9) 11
Fe1 C2 2.31(3) 9
Fe1 N2' 2.31(3) 9
Sn1 C3 2.02(3) 9_665
Sn1 C3 2.02(3) .
Sn1 N1 2.303(10) 9_665
Sn1 N1 2.303(10) 3_565
Sn1 N1 2.303(10) 11_655
C3 C4 1.45(2) 14_665
C3 C4 1.45(2) 2_665
C3 C4 1.45(2) .
C3 C4 1.45(2) 13
C4 C4 1.37(3) 14_665
C4 C4 1.37(3) 13
C4 C5 1.421(16) 11_655
C4 C5 1.421(16) .
C4 C4 1.93(5) 2_665
C5 C6 1.401(18) 13
C5 C6 1.401(18) .
C5 C4 1.421(16) 13
C6 C7 1.38(2) .
C6 C5 1.401(18) 10_556
C6 C6 1.45(5) 13
C7 C6 1.38(2) 11_655
C7 C7 1.75(9) 9_656

loop_
_geom_torsion_atom_site_label_1
_geom_torsion_atom_site_label_2
_geom_torsion_atom_site_label_3
_geom_torsion_atom_site_label_4
_geom_torsion
_geom_torsion_site_symmetry_1
_geom_torsion_site_symmetry_4
Fe1 C1 N1 Sn1 90.000(5) 9 .
Fe1 C1 N1 Sn1 -90.000(5) . .
N2 C2 Fe1 Fe1 0.0 . 9
N2 C2 Fe1 C1 0(100) . .
Fe1 C2 Fe1 C1 0(100) 9 .
N2 C2 Fe1 C1 0(100) . 9
Fe1 C2 Fe1 C1 0(100) 9 9
N2 C2 Fe1 C1 0(100) . 3
Fe1 C2 Fe1 C1 0(100) 9 3
N2 C2 Fe1 C1 0(100) . 11
Fe1 C2 Fe1 C1 0(100) 9 11
N2 C2 Fe1 C2 0.0 . 9
Fe1 C2 Fe1 C2 0.0 9 9
N2 C2 Fe1 N2' 0.0 . 9
Fe1 C2 Fe1 N2' 0.0 9 9
N1 C1 Fe1 Fe1 180.000(3) . 9
N1 C1 Fe1 C2 0.000(2) . .
Fe1 C1 Fe1 C2 180.0 9 .
N1 C1 Fe1 C1 180.000(2) . 9
Fe1 C1 Fe1 C1 0.0 9 9
N1 C1 Fe1 C1 -101.56(9) . 3
Fe1 C1 Fe1 C1 78.44(10) 9 3
N1 C1 Fe1 C1 101.56(10) . 11
Fe1 C1 Fe1 C1 -78.44(10) 9 11
N1 C1 Fe1 C2 180.000(3) . 9
Fe1 C1 Fe1 C2 0.0 9 9
N1 C1 Fe1 N2' 180.000(3) . 9
Fe1 C1 Fe1 N2' 0.0 9 9
C1 N1 Sn1 C3 -90.0 . 9_665
C1 N1 Sn1 C3 90.0 . .
C1 N1 Sn1 N1 0(100) . 9_665
C1 N1 Sn1 N1 0.0 . 3_565
C1 N1 Sn1 N1 180.0 . 11_655
C3 Sn1 C3 C4 0(100) 9_665 14_665
N1 Sn1 C3 C4 -45.000(2) 9_665 14_665
N1 Sn1 C3 C4 135.000(2) . 14_665
N1 Sn1 C3 C4 -135.000(2) 3_565 14_665
N1 Sn1 C3 C4 45.000(2) 11_655 14_665
C3 Sn1 C3 C4 0(100) 9_665 2_665
N1 Sn1 C3 C4 45.000(7) 9_665 2_665
N1 Sn1 C3 C4 -135.000(5) . 2_665
N1 Sn1 C3 C4 -45.000(6) 3_565 2_665
N1 Sn1 C3 C4 135.000(5) 11_655 2_665
C3 Sn1 C3 C4 0(100) 9_665 .
N1 Sn1 C3 C4 -135.000(6) 9_665 .
N1 Sn1 C3 C4 45.000(6) . .
N1 Sn1 C3 C4 135.000(6) 3_565 .
N1 Sn1 C3 C4 -45.000(6) 11_655 .
C3 Sn1 C3 C4 0(100) 9_665 13
N1 Sn1 C3 C4 135.000(3) 9_665 13
N1 Sn1 C3 C4 -45.000(3) . 13
N1 Sn1 C3 C4 45.000(3) 3_565 13
N1 Sn1 C3 C4 -135.000(3) 11_655 13
C4 C3 C4 C4 -53.2(5) 2_665 14_665
C4 C3 C4 C4 -106.5(11) 13 14_665
Sn1 C3 C4 C4 126.8(5) . 14_665
C4 C3 C4 C4 106.5(11) 14_665 13
C4 C3 C4 C4 53.2(5) 2_665 13
Sn1 C3 C4 C4 -126.8(5) . 13
C4 C3 C4 C5 -33(2) 14_665 11_655
C4 C3 C4 C5 -85.8(19) 2_665 11_655
C4 C3 C4 C5 -139.1(15) 13 11_655
Sn1 C3 C4 C5 94.2(19) . 11_655
C4 C3 C4 C5 139.1(15) 14_665 .
C4 C3 C4 C5 85.8(19) 2_665 .
C4 C3 C4 C5 33(2) 13 .
Sn1 C3 C4 C5 -94.2(19) . .
C4 C3 C4 C4 53.2(5) 14_665 2_665
C4 C3 C4 C4 -53.2(5) 13 2_665
Sn1 C3 C4 C4 180.000(11) . 2_665
C4 C4 C5 C6 -33(4) 14_665 13
C4 C4 C5 C6 -76(3) 13 13
C5 C4 C5 C6 61(4) 11_655 13
C3 C4 C5 C6 -109(3) . 13
C4 C4 C5 C6 -59(3) 2_665 13
C4 C4 C5 C6 -104.2(15) 14_665 .
C4 C4 C5 C6 -147(3) 13 .
C5 C4 C5 C6 -10(4) 11_655 .
C3 C4 C5 C6 -180(2) . .
C4 C4 C5 C6 -129.8(17) 2_665 .
C4 C4 C5 C4 43(2) 14_665 13
C5 C4 C5 C4 137(2) 11_655 13
C3 C4 C5 C4 -33(2) . 13
C4 C4 C5 C4 17.1(10) 2_665 13
C6 C5 C6 C7 -166.3(17) 13 .
C4 C5 C6 C7 -81(3) 13 .
C4 C5 C6 C7 -20(3) . .
C6 C5 C6 C5 -47(2) 13 10_556
C4 C5 C6 C5 38(4) 13 10_556
C4 C5 C6 C5 98.6(19) . 10_556
C4 C5 C6 C6 85(3) 13 13
C4 C5 C6 C6 146(3) . 13
C5 C6 C7 C6 -54(2) 10_556 11_655
C5 C6 C7 C6 54(2) . 11_655
C6 C6 C7 C6 0.0 13 11_655
C5 C6 C7 C7 126(2) 10_556 9_656
C5 C6 C7 C7 -126(2) . 9_656
C6 C6 C7 C7 180.0 13 9_656
